data_4071561
loop_
_publ_author_name
'Lorber, Christian'
'Choukroun, Robert'
'Vendier, Laure'

_publ_section_title
;
 Reactivity of B(C6F5)3with Simple Early Transition Metal Alkoxides:
 Alkoxide-Aryl Exchange, THF Ring-Opening, or Acetonitrile CC Coupling
;
_journal_issue 19
_journal_name_full Organometallics
_journal_page_first 5017
_journal_paper_doi 10.1021/om800234z
_journal_volume 27
_journal_year 2008
_chemical_compound_source 'synthesis as described'
_chemical_formula_moiety 'C30 H42 F10 O6 V2'
_chemical_formula_sum 'C30 H42 F10 O6 V2'
_chemical_formula_weight 790.52
_chemical_name_systematic
;
 ?
;
_space_group_IT_number 2
_symmetry_cell_setting triclinic
_symmetry_Int_Tables_number 2
_symmetry_space_group_name_Hall '-P 1'
_symmetry_space_group_name_H-M 'P -1'
_atom_sites_solution_hydrogens geom
_atom_sites_solution_primary direct
_atom_sites_solution_secondary difmap
_cell_angle_alpha 75.416(15)
_cell_angle_beta 67.418(14)
_cell_angle_gamma 78.047(15)
_cell_formula_units_Z 1
_cell_length_a 9.4241(11)
_cell_length_b 9.5143(12)
_cell_length_c 11.2825(14)
_cell_measurement_reflns_used 8000
_cell_measurement_temperature 180(2)
_cell_measurement_theta_max 26.05
_cell_measurement_theta_min 1.65
_cell_measurement_wavelength 0.71073
_cell_volume 897.0(2)
_computing_cell_refinement 'Stoe IPDS software (Stoe, 1996)'
_computing_data_collection 'Stoe IPDS software (Stoe, 1996)'
_computing_data_reduction 'XRED (Stoe, 1.08, 1996)'
_computing_molecular_graphics 'Ortep-3 for Windows (Farrugia, 1997)'
_computing_publication_material 'WinGX publication routines (Farrugia, 1999)'
_computing_structure_refinement 'SHELXL-97 (Sheldrick, 1997)'
_computing_structure_solution 'SIR92 (Giacovazzo et al, 1993)'
_diffrn_ambient_temperature 180
_diffrn_measured_fraction_theta_full 0.899
_diffrn_measured_fraction_theta_max 0.899
_diffrn_measurement_device 'Stoe IPDS'
_diffrn_measurement_method \f
_diffrn_radiation_monochromator graphite
_diffrn_radiation_source 'fine-focus sealed tube'
_diffrn_radiation_type MoK\a
_diffrn_radiation_wavelength 0.71073
_diffrn_reflns_av_R_equivalents 0.0352
_diffrn_reflns_av_unetI/netI 0.0277
_diffrn_reflns_limit_h_max 11
_diffrn_reflns_limit_h_min -11
_diffrn_reflns_limit_k_max 11
_diffrn_reflns_limit_k_min -11
_diffrn_reflns_limit_l_max 13
_diffrn_reflns_limit_l_min -13
_diffrn_reflns_number 8723
_diffrn_reflns_theta_full 26.15
_diffrn_reflns_theta_max 26.15
_diffrn_reflns_theta_min 2.5
_diffrn_standards_decay_% 0.1
_diffrn_standards_interval_time 4
_diffrn_standards_number 200
_exptl_absorpt_coefficient_mu 0.611
_exptl_absorpt_correction_T_max 0.935
_exptl_absorpt_correction_T_min 0.846
_exptl_absorpt_correction_type refdelf
_exptl_absorpt_process_details
;
        (See: Walker, N. & Stuart, D. (1983) Acta Cryst. A39, 158-166)
;
_exptl_crystal_colour red
_exptl_crystal_density_diffrn 1.463
_exptl_crystal_density_method 'not measured'
_exptl_crystal_description block
_exptl_crystal_F_000 406
_exptl_crystal_size_max 0.28
_exptl_crystal_size_mid 0.15
_exptl_crystal_size_min 0.1
_refine_diff_density_max 0.244
_refine_diff_density_min -0.321
_refine_diff_density_rms 0.041
_refine_ls_extinction_method none
_refine_ls_goodness_of_fit_ref 1.062
_refine_ls_hydrogen_treatment constr
_refine_ls_matrix_type full
_refine_ls_number_parameters 223
_refine_ls_number_reflns 3220
_refine_ls_number_restraints 0
_refine_ls_restrained_S_all 1.062
_refine_ls_R_factor_all 0.0355
_refine_ls_R_factor_gt 0.0335
_refine_ls_shift/su_max 0.001
_refine_ls_shift/su_mean 0
_refine_ls_structure_factor_coef Fsqd
_refine_ls_weighting_details 'calc w=1/[\s^2^(Fo^2^)+(0.0523P)^2^+0.2599P] where P=(Fo^2^+2Fc^2^)/3'
_refine_ls_weighting_scheme calc
_refine_ls_wR_factor_gt 0.0904
_refine_ls_wR_factor_ref 0.092
_reflns_number_gt 2997
_reflns_number_total 3220
_reflns_threshold_expression 2\s(I)
_cod_data_source_file om800234z_si_002.cif
_cod_data_source_block (2)
_cod_original_cell_volume 897.1(2)
_cod_database_code 4071561

loop_
_symmetry_equiv_pos_as_xyz
'x, y, z'
'-x, -y, -z'

loop_
_atom_site_label
_atom_site_type_symbol
_atom_site_fract_x
_atom_site_fract_y
_atom_site_fract_z
_atom_site_U_iso_or_equiv
_atom_site_adp_type
_atom_site_occupancy
_atom_site_symmetry_multiplicity
_atom_site_calc_flag
_atom_site_refinement_flags
C1 C 0.6447(2) 0.29320(19) 0.68812(17) 0.0374(4) Uani 1 1 d .
C2 C 0.6874(2) 0.1770(2) 0.62393(19) 0.0438(4) Uani 1 1 d .
C3 C 0.7995(3) 0.0625(2) 0.6387(2) 0.0541(5) Uani 1 1 d .
C4 C 0.8721(3) 0.0621(2) 0.7232(2) 0.0590(6) Uani 1 1 d .
C5 C 0.8343(2) 0.1742(3) 0.7899(2) 0.0537(5) Uani 1 1 d .
C6 C 0.7217(2) 0.2873(2) 0.77145(18) 0.0431(4) Uani 1 1 d .
C7 C 0.4123(2) 0.6878(2) 0.81140(18) 0.0447(4) Uani 1 1 d .
H7 H 0.3846 0.614 0.8947 0.054 Uiso 1 1 calc R
C8 C 0.5279(3) 0.7752(3) 0.8107(3) 0.0660(7) Uani 1 1 d .
H8A H 0.624 0.711 0.8097 0.099 Uiso 1 1 calc R
H8B H 0.486 0.8188 0.8892 0.099 Uiso 1 1 calc R
H8C H 0.5493 0.853 0.7327 0.099 Uiso 1 1 calc R
C9 C 0.2686(3) 0.7775(3) 0.7983(3) 0.0702(7) Uani 1 1 d .
H9A H 0.2945 0.849 0.716 0.105 Uiso 1 1 calc R
H9B H 0.2173 0.8291 0.8717 0.105 Uiso 1 1 calc R
H9C H 0.199 0.7139 0.7984 0.105 Uiso 1 1 calc R
C10 C 0.3159(2) 0.2958(2) 0.91326(16) 0.0408(4) Uani 1 1 d .
H10 H 0.4063 0.3106 0.9326 0.049 Uiso 1 1 calc R
C11 C 0.3206(3) 0.1353(2) 0.9177(2) 0.0675(7) Uani 1 1 d .
H11A H 0.2296 0.1198 0.9028 0.101 Uiso 1 1 calc R
H11B H 0.3203 0.0795 1.0036 0.101 Uiso 1 1 calc R
H11C H 0.4149 0.1023 0.8496 0.101 Uiso 1 1 calc R
C12 C 0.1678(3) 0.3550(2) 1.01094(19) 0.0527(5) Uani 1 1 d .
H12A H 0.1705 0.4583 1.0077 0.079 Uiso 1 1 calc R
H12B H 0.1576 0.2993 1.099 0.079 Uiso 1 1 calc R
H12C H 0.0792 0.3456 0.9894 0.079 Uiso 1 1 calc R
C13 C 0.2136(2) 0.4533(2) 0.54957(18) 0.0443(4) Uani 1 1 d .
H13 H 0.1992 0.4876 0.4631 0.053 Uiso 1 1 calc R
C14 C 0.2092(3) 0.2899(3) 0.5853(2) 0.0581(6) Uani 1 1 d .
H14A H 0.3015 0.2416 0.5256 0.087 Uiso 1 1 calc R
H14B H 0.1163 0.2676 0.578 0.087 Uiso 1 1 calc R
H14C H 0.2071 0.2544 0.6753 0.087 Uiso 1 1 calc R
C15 C 0.0866(2) 0.5381(3) 0.6449(2) 0.0556(5) Uani 1 1 d .
H15A H 0.0953 0.5055 0.7317 0.083 Uiso 1 1 calc R
H15B H -0.0145 0.521 0.6494 0.083 Uiso 1 1 calc R
H15C H 0.0968 0.6428 0.6153 0.083 Uiso 1 1 calc R
O1 O 0.48753(15) 0.61179(13) 0.70281(11) 0.0377(3) Uani 1 1 d .
O2 O 0.32525(14) 0.37600(13) 0.78520(11) 0.0366(3) Uani 1 1 d .
O3 O 0.36519(13) 0.48664(13) 0.53210(11) 0.0334(3) Uani 1 1 d .
F22 F 0.61525(16) 0.17279(14) 0.54173(13) 0.0579(3) Uani 1 1 d .
F33 F 0.83689(18) -0.04741(14) 0.57333(17) 0.0766(4) Uani 1 1 d .
F44 F 0.98232(18) -0.04792(17) 0.73967(18) 0.0883(5) Uani 1 1 d .
F55 F 0.90600(17) 0.17422(19) 0.87260(14) 0.0774(5) Uani 1 1 d .
F66 F 0.68940(15) 0.39603(15) 0.83929(12) 0.0550(3) Uani 1 1 d .
V1 V 0.47564(3) 0.46341(3) 0.64926(2) 0.02936(11) Uani 1 1 d .

loop_
_atom_site_aniso_label
_atom_site_aniso_U_11
_atom_site_aniso_U_22
_atom_site_aniso_U_33
_atom_site_aniso_U_23
_atom_site_aniso_U_13
_atom_site_aniso_U_12
C1 0.0316(10) 0.0412(9) 0.0336(8) -0.0019(7) -0.0081(7) -0.0052(7)
C2 0.0386(11) 0.0418(9) 0.0434(9) -0.0047(7) -0.0077(8) -0.0058(7)
C3 0.0414(13) 0.0390(10) 0.0615(13) -0.0030(9) -0.0004(10) -0.0043(8)
C4 0.0341(12) 0.0496(11) 0.0655(13) 0.0142(10) -0.0067(10) 0.0016(8)
C5 0.0342(12) 0.0715(14) 0.0428(10) 0.0151(9) -0.0143(9) -0.0106(9)
C6 0.0339(10) 0.0540(10) 0.0346(9) 0.0003(7) -0.0098(8) -0.0061(8)
C7 0.0580(13) 0.0443(9) 0.0334(8) -0.0141(7) -0.0130(8) -0.0075(8)
C8 0.0774(17) 0.0631(13) 0.0807(16) -0.0348(12) -0.0416(14) -0.0048(12)
C9 0.0546(15) 0.0881(18) 0.0751(16) -0.0465(14) -0.0202(13) 0.0090(13)
C10 0.0370(11) 0.0467(10) 0.0292(8) 0.0021(7) -0.0070(7) -0.0056(7)
C11 0.0796(19) 0.0424(11) 0.0514(12) 0.0056(9) -0.0008(12) -0.0072(10)
C12 0.0454(13) 0.0614(12) 0.0354(9) -0.0030(8) -0.0018(8) -0.0048(9)
C13 0.0345(11) 0.0695(12) 0.0343(9) -0.0043(8) -0.0138(8) -0.0214(8)
C14 0.0592(15) 0.0728(14) 0.0482(11) -0.0089(10) -0.0117(10) -0.0383(11)
C15 0.0310(11) 0.0831(15) 0.0492(11) -0.0068(10) -0.0131(9) -0.0087(9)
O1 0.0400(7) 0.0423(6) 0.0334(6) -0.0110(5) -0.0118(5) -0.0077(5)
O2 0.0357(7) 0.0408(6) 0.0290(6) -0.0009(5) -0.0096(5) -0.0062(5)
O3 0.0288(6) 0.0438(6) 0.0287(5) -0.0060(5) -0.0082(5) -0.0116(5)
F22 0.0632(8) 0.0575(7) 0.0609(7) -0.0237(6) -0.0234(6) -0.0060(6)
F33 0.0648(10) 0.0455(7) 0.0974(11) -0.0232(7) -0.0022(8) 0.0005(6)
F44 0.0490(9) 0.0691(9) 0.1070(12) 0.0210(8) -0.0190(8) 0.0147(7)
F55 0.0509(9) 0.1144(12) 0.0603(8) 0.0144(8) -0.0329(7) -0.0080(8)
F66 0.0524(8) 0.0756(8) 0.0444(6) -0.0152(6) -0.0224(6) -0.0082(6)
V1 0.03003(19) 0.03331(17) 0.02522(16) -0.00577(11) -0.00915(12) -0.00572(11)

loop_
_atom_type_symbol
_atom_type_description
_atom_type_scat_dispersion_real
_atom_type_scat_dispersion_imag
_atom_type_scat_source
C C 0.0033 0.0016 'International Tables Vol C Tables 4.2.6.8 and 6.1.1.4'
H H 0 0 'International Tables Vol C Tables 4.2.6.8 and 6.1.1.4'
O O 0.0106 0.006 'International Tables Vol C Tables 4.2.6.8 and 6.1.1.4'
F F 0.0171 0.0103 'International Tables Vol C Tables 4.2.6.8 and 6.1.1.4'
V V 0.3005 0.5294 'International Tables Vol C Tables 4.2.6.8 and 6.1.1.4'

loop_
_geom_angle_atom_site_label_1
_geom_angle_atom_site_label_2
_geom_angle_atom_site_label_3
_geom_angle
_geom_angle_site_symmetry_1
_geom_angle_site_symmetry_3
C6 C1 C2 115.12(17) . .
C6 C1 V1 125.90(14) . .
C2 C1 V1 118.97(13) . .
F22 C2 C3 117.15(18) . .
F22 C2 C1 118.98(17) . .
C3 C2 C1 123.9(2) . .
F33 C3 C4 120.2(2) . .
F33 C3 C2 121.3(2) . .
C4 C3 C2 118.5(2) . .
F44 C4 C5 119.8(2) . .
F44 C4 C3 119.9(2) . .
C5 C4 C3 120.22(18) . .
F55 C5 C4 120.3(2) . .
F55 C5 C6 120.4(2) . .
C4 C5 C6 119.3(2) . .
F66 C6 C1 120.15(17) . .
F66 C6 C5 116.88(18) . .
C1 C6 C5 122.97(19) . .
O1 C7 C9 109.27(16) . .
O1 C7 C8 106.88(18) . .
C9 C7 C8 113.8(2) . .
O2 C10 C11 109.24(16) . .
O2 C10 C12 108.22(15) . .
C11 C10 C12 111.73(18) . .
O3 C13 C14 110.21(17) . .
O3 C13 C15 110.72(15) . .
C14 C13 C15 114.19(18) . .
C7 O1 V1 141.15(12) . .
C10 O2 V1 133.70(11) . .
C13 O3 V1 133.39(10) . .
C13 O3 V1 120.83(10) . 2_666
V1 O3 V1 104.86(5) . 2_666
O1 V1 O2 102.88(6) . .
O1 V1 O3 119.91(6) . .
O2 V1 O3 92.54(5) . .
O1 V1 O3 95.68(6) . 2_666
O2 V1 O3 161.16(5) . 2_666
O3 V1 O3 75.14(5) . 2_666
O1 V1 C1 108.03(7) . .
O2 V1 C1 90.84(6) . .
O3 V1 C1 129.71(6) . .
O3 V1 C1 86.46(6) 2_666 .

loop_
_geom_bond_atom_site_label_1
_geom_bond_atom_site_label_2
_geom_bond_distance
_geom_bond_site_symmetry_2
C1 C6 1.376(3) .
C1 C2 1.380(3) .
C1 V1 2.1127(18) .
C2 F22 1.356(2) .
C2 C3 1.378(3) .
C3 F33 1.341(3) .
C3 C4 1.370(4) .
C4 F44 1.345(2) .
C4 C5 1.368(3) .
C5 F55 1.346(3) .
C5 C6 1.382(3) .
C6 F66 1.356(2) .
C7 O1 1.447(2) .
C7 C9 1.482(3) .
C7 C8 1.498(3) .
C10 O2 1.433(2) .
C10 C11 1.507(3) .
C10 C12 1.512(3) .
C13 O3 1.456(2) .
C13 C14 1.510(3) .
C13 C15 1.512(3) .
O1 V1 1.7080(12) .
O2 V1 1.7970(13) .
O3 V1 1.9220(11) .
O3 V1 2.0276(12) 2_666
V1 O3 2.0276(12) 2_666
